data_4067794
loop_
_publ_author_name
'Xu, Nan'
'Lilly, John'
'Powell, Douglas R.'
'Richter-Addo, George B.'

_publ_section_title
;
 Synthesis, Characterization, and Infrared Reflectance
 Spectroelectrochemistry of Organoruthenium Nitrosyl Porphyrins
;
_journal_issue 3
_journal_name_full Organometallics
_journal_page_first 827
_journal_paper_doi 10.1021/om200601g
_journal_volume 31
_journal_year 2012
_chemical_formula_moiety 'C50 H41 N5 O5 Ru, C H2 Cl2'
_chemical_formula_sum 'C51 H43 Cl2 N5 O5 Ru'
_chemical_formula_weight 977.87
_chemical_name_common (T(p-OMe)PP)Ru(NO)Et
_space_group_IT_number 14
_symmetry_cell_setting monoclinic
_symmetry_space_group_name_Hall '-P 2yn'
_symmetry_space_group_name_H-M 'P 1 21/n 1'
_atom_sites_solution_hydrogens geom
_atom_sites_solution_primary direct
_atom_sites_solution_secondary difmap
_audit_creation_method SHELXL-97
_audit_update_record
;
2011-07-07 # Formatted by publCIF
;
_cell_angle_alpha 90.00
_cell_angle_beta 95.930(2)
_cell_angle_gamma 90.00
_cell_formula_units_Z 4
_cell_length_a 14.5153(15)
_cell_length_b 18.666(2)
_cell_length_c 15.9805(17)
_cell_measurement_reflns_used 9782
_cell_measurement_temperature 103(2)
_cell_measurement_theta_max 26.4
_cell_measurement_theta_min 3.2
_cell_volume 4306.6(8)
_computing_cell_refinement 'SAINT (Bruker, 2007'
_computing_data_collection 'SMART (Bruker, 2007)'
_computing_data_reduction 'SAINT (Bruker, 2007'
_computing_molecular_graphics 'SHELXTL (Sheldrick, 2008)'
_computing_publication_material 'SHELXTL (Sheldrick, 2008)'
_computing_structure_refinement 'SHELXTL (Sheldrick, 2008)'
_computing_structure_solution 'SHELXTL (Sheldrick, 2008)'
_diffrn_ambient_temperature 103(2)
_diffrn_measured_fraction_theta_full 1.000
_diffrn_measured_fraction_theta_max 0.995
_diffrn_measurement_device_type 'CCD Bruker APEX'
_diffrn_measurement_method '\f and \w scans'
_diffrn_radiation_monochromator graphite
_diffrn_radiation_source 'fine-focus sealed tube'
_diffrn_radiation_type MoK\a
_diffrn_radiation_wavelength 0.71073
_diffrn_reflns_av_R_equivalents 0.0508
_diffrn_reflns_av_sigmaI/netI 0.0316
_diffrn_reflns_limit_h_max 18
_diffrn_reflns_limit_h_min -18
_diffrn_reflns_limit_k_max 24
_diffrn_reflns_limit_k_min -24
_diffrn_reflns_limit_l_max 20
_diffrn_reflns_limit_l_min -20
_diffrn_reflns_number 51341
_diffrn_reflns_theta_full 26.50
_diffrn_reflns_theta_max 27.53
_diffrn_reflns_theta_min 1.68
_diffrn_standards_number 0
_exptl_absorpt_coefficient_mu 0.545
_exptl_absorpt_correction_T_max 0.9375
_exptl_absorpt_correction_T_min 0.8279
_exptl_absorpt_correction_type multi-scan
_exptl_absorpt_process_details 'SADABS (Sheldrick, 2001)'
_exptl_crystal_colour red
_exptl_crystal_density_diffrn 1.508
_exptl_crystal_density_method 'not measured'
_exptl_crystal_description prism
_exptl_crystal_F_000 2008
_exptl_crystal_size_max 0.36
_exptl_crystal_size_mid 0.14
_exptl_crystal_size_min 0.12
_refine_diff_density_max 1.311
_refine_diff_density_min -0.717
_refine_diff_density_rms 0.091
_refine_ls_extinction_method none
_refine_ls_goodness_of_fit_ref 1.056
_refine_ls_hydrogen_treatment constr
_refine_ls_matrix_type full
_refine_ls_number_parameters 605
_refine_ls_number_reflns 9874
_refine_ls_number_restraints 16
_refine_ls_restrained_S_all 1.060
_refine_ls_R_factor_all 0.0476
_refine_ls_R_factor_gt 0.0442
_refine_ls_shift/su_max 0.001
_refine_ls_shift/su_mean 0.000
_refine_ls_structure_factor_coef Fsqd
_refine_ls_weighting_details 'calc w=1/[\s^2^(Fo^2^)+(0.0640P)^2^+4.4000P] where P=(Fo^2^+2Fc^2^)/3'
_refine_ls_weighting_scheme calc
_refine_ls_wR_factor_gt 0.1189
_refine_ls_wR_factor_ref 0.1217
_reflns_number_gt 9145
_reflns_number_total 9874
_reflns_threshold_expression I>2\s(I)
_cod_data_source_file om200601g_si_001.cif
_cod_data_source_block global
_cod_original_sg_symbol_H-M 'P 21/n'
_cod_database_code 4067794

loop_
_symmetry_equiv_pos_as_xyz
'x, y, z'
'-x+1/2, y+1/2, -z+1/2'
'-x, -y, -z'
'x-1/2, -y-1/2, z-1/2'

loop_
_atom_site_label
_atom_site_type_symbol
_atom_site_fract_x
_atom_site_fract_y
_atom_site_fract_z
_atom_site_U_iso_or_equiv
_atom_site_adp_type
_atom_site_occupancy
_atom_site_symmetry_multiplicity
_atom_site_calc_flag
_atom_site_refinement_flags
_atom_site_disorder_assembly
_atom_site_disorder_group
O2 O 1.01163(13) 0.11164(9) 0.78029(11) 0.0318(4) Uani 1 1 d . A .
O3 O 0.18377(11) 0.11995(9) 0.50807(11) 0.0279(4) Uani 1 1 d . A .
O4 O 0.43346(13) 0.12942(8) -0.28521(10) 0.0274(4) Uani 1 1 d . A .
O5 O 1.24299(11) 0.13333(9) -0.01052(11) 0.0291(4) Uani 1 1 d . A .
N1 N 0.85410(13) 0.12729(10) 0.29509(12) 0.0216(4) Uani 1 1 d . . .
N2 N 0.68005(13) 0.12154(9) 0.37121(12) 0.0197(4) Uani 1 1 d . . .
N3 N 0.57751(13) 0.12328(9) 0.20587(12) 0.0194(4) Uani 1 1 d . . .
N4 N 0.74990(13) 0.12647(10) 0.12946(12) 0.0217(4) Uani 1 1 d . . .
C1 C 0.92710(15) 0.12969(11) 0.24742(14) 0.0216(4) Uani 1 1 d . A .
C2 C 1.01213(15) 0.13076(11) 0.30284(14) 0.0215(4) Uani 1 1 d . . .
H2 H 1.0731 0.1325 0.2862 0.026 Uiso 1 1 calc R A .
C3 C 0.98928(15) 0.12889(11) 0.38268(14) 0.0209(4) Uani 1 1 d . A .
H3 H 1.0311 0.1294 0.4325 0.025 Uiso 1 1 calc R . .
C4 C 0.88955(15) 0.12601(11) 0.37808(14) 0.0215(4) Uani 1 1 d . A .
C5 C 0.83760(15) 0.12135(11) 0.44693(14) 0.0211(4) Uani 1 1 d . . .
C6 C 0.74122(15) 0.11712(11) 0.44285(14) 0.0209(4) Uani 1 1 d . A .
C7 C 0.68982(15) 0.10702(11) 0.51391(14) 0.0212(4) Uani 1 1 d . . .
H7 H 0.7150 0.1013 0.5708 0.025 Uiso 1 1 calc R A .
C8 C 0.59902(15) 0.10705(11) 0.48495(13) 0.0211(4) Uani 1 1 d . A .
H8 H 0.5486 0.1012 0.5178 0.025 Uiso 1 1 calc R . .
C9 C 0.59235(15) 0.11749(10) 0.39538(13) 0.0183(4) Uani 1 1 d . A .
C10 C 0.50938(15) 0.12197(10) 0.34164(14) 0.0182(4) Uani 1 1 d . . .
C11 C 0.50359(15) 0.12501(10) 0.25396(14) 0.0187(4) Uani 1 1 d . A .
C12 C 0.41925(15) 0.12973(10) 0.19808(14) 0.0200(4) Uani 1 1 d . . .
H12 H 0.3583 0.1327 0.2145 0.024 Uiso 1 1 calc R A .
C13 C 0.44227(15) 0.12924(10) 0.11825(14) 0.0199(4) Uani 1 1 d . A .
H13 H 0.4005 0.1309 0.0684 0.024 Uiso 1 1 calc R . .
C14 C 0.54150(15) 0.12568(10) 0.12276(14) 0.0192(4) Uani 1 1 d . A .
C15 C 0.59278(15) 0.12474(10) 0.05357(13) 0.0192(4) Uani 1 1 d . . .
C16 C 0.68966(16) 0.12489(11) 0.05736(14) 0.0208(4) Uani 1 1 d . A .
C17 C 0.74225(16) 0.12558(11) -0.01430(14) 0.0227(4) Uani 1 1 d . . .
H17 H 0.7178 0.1251 -0.0718 0.027 Uiso 1 1 calc R A .
C18 C 0.83248(16) 0.12706(11) 0.01521(14) 0.0219(4) Uani 1 1 d . A .
H18 H 0.8833 0.1276 -0.0177 0.026 Uiso 1 1 calc R . .
C19 C 0.83809(15) 0.12770(11) 0.10558(14) 0.0209(4) Uani 1 1 d . A .
C20 C 0.92035(15) 0.12956(11) 0.15963(14) 0.0210(4) Uani 1 1 d . . .
C21 C 0.88857(15) 0.12091(11) 0.53357(14) 0.0210(4) Uani 1 1 d . A .
C22 C 0.93023(15) 0.05883(11) 0.56778(14) 0.0233(4) Uani 1 1 d . . .
H22 H 0.9303 0.0167 0.5344 0.028 Uiso 1 1 calc R A .
C23 C 0.97172(16) 0.05762(12) 0.65001(14) 0.0245(4) Uani 1 1 d . A .
H23 H 1.0002 0.0149 0.6724 0.029 Uiso 1 1 calc R . .
C24 C 0.97166(16) 0.11878(12) 0.69954(14) 0.0233(4) Uani 1 1 d . . .
C25 C 0.93199(16) 0.18178(11) 0.66585(14) 0.0238(4) Uani 1 1 d . A .
H25 H 0.9332 0.2241 0.6990 0.029 Uiso 1 1 calc R . .
C26 C 0.89052(15) 0.18223(11) 0.58333(13) 0.0222(4) Uani 1 1 d . . .
H26 H 0.8631 0.2251 0.5606 0.027 Uiso 1 1 calc R A .
C27 C 1.0012(2) 0.17025(16) 0.83559(16) 0.0422(7) Uani 1 1 d . . .
H27A H 1.0316 0.2127 0.8151 0.063 Uiso 1 1 d R A .
H27B H 1.0296 0.1581 0.8921 0.063 Uiso 1 1 d R . .
H27C H 0.9352 0.1802 0.8376 0.063 Uiso 1 1 d R . .
C28 C 0.42189(15) 0.12351(10) 0.38344(13) 0.0183(4) Uani 1 1 d . A .
C29 C 0.35267(15) 0.07163(11) 0.36693(14) 0.0218(4) Uani 1 1 d . . .
H29 H 0.3600 0.0354 0.3263 0.026 Uiso 1 1 calc R A .
C30 C 0.27402(15) 0.07226(11) 0.40868(14) 0.0233(4) Uani 1 1 d . A .
H30 H 0.2277 0.0367 0.3966 0.028 Uiso 1 1 calc R . .
C31 C 0.26235(15) 0.12497(11) 0.46871(14) 0.0212(4) Uani 1 1 d . . .
C32 C 0.32961(15) 0.17765(11) 0.48538(13) 0.0211(4) Uani 1 1 d . A .
H32 H 0.3219 0.2139 0.5258 0.025 Uiso 1 1 calc R . .
C33 C 0.40811(15) 0.17668(11) 0.44244(13) 0.0204(4) Uani 1 1 d . . .
H33 H 0.4535 0.2131 0.4535 0.025 Uiso 1 1 calc R A .
C34 C 0.1721(2) 0.17178(16) 0.57205(19) 0.0427(7) Uani 1 1 d . . .
H34A H 0.2243 0.1687 0.6160 0.064 Uiso 1 1 d R A .
H34B H 0.1142 0.1623 0.5966 0.064 Uiso 1 1 d R . .
H34C H 0.1700 0.2199 0.5474 0.064 Uiso 1 1 d R . .
C35 C 0.54247(15) 0.12351(10) -0.03327(13) 0.0189(4) Uani 1 1 d . A .
C36 C 0.50405(16) 0.18533(11) -0.07111(14) 0.0244(4) Uani 1 1 d . . .
H36 H 0.5030 0.2282 -0.0391 0.029 Uiso 1 1 calc R A .
C37 C 0.46737(17) 0.18539(11) -0.15457(14) 0.0261(5) Uani 1 1 d . A .
H37 H 0.4417 0.2282 -0.1794 0.031 Uiso 1 1 calc R . .
C38 C 0.46791(16) 0.12302(11) -0.20236(14) 0.0217(4) Uani 1 1 d . . .
C39 C 0.50328(16) 0.06017(11) -0.16509(13) 0.0226(4) Uani 1 1 d . A .
H39 H 0.5026 0.0170 -0.1966 0.027 Uiso 1 1 calc R . .
C40 C 0.53980(16) 0.06133(11) -0.08099(13) 0.0229(4) Uani 1 1 d . . .
H40 H 0.5636 0.0182 -0.0556 0.028 Uiso 1 1 calc R A .
C41 C 0.4463(2) 0.06921(13) -0.33815(14) 0.0329(5) Uani 1 1 d . . .
H41A H 0.5126 0.0593 -0.3379 0.049 Uiso 1 1 d R A .
H41B H 0.4198 0.0798 -0.3957 0.049 Uiso 1 1 d R . .
H41C H 0.4153 0.0272 -0.3172 0.049 Uiso 1 1 d R . .
C42 C 1.00867(15) 0.12947(11) 0.11857(14) 0.0211(4) Uani 1 1 d . A .
C43 C 1.05017(15) 0.19330(11) 0.09733(14) 0.0236(4) Uani 1 1 d . . .
H43 H 1.0243 0.2377 0.1122 0.028 Uiso 1 1 calc R A .
C44 C 1.12857(15) 0.19298(12) 0.05493(14) 0.0250(4) Uani 1 1 d . A .
H44 H 1.1560 0.2370 0.0408 0.030 Uiso 1 1 calc R . .
C45 C 1.16729(15) 0.12838(12) 0.03293(14) 0.0230(4) Uani 1 1 d . . .
C46 C 1.12775(18) 0.06433(13) 0.05493(18) 0.0350(6) Uani 1 1 d . A .
H46 H 1.1541 0.0200 0.0407 0.042 Uiso 1 1 calc R . .
C47 C 1.04921(18) 0.06542(12) 0.09799(18) 0.0343(6) Uani 1 1 d . . .
H47 H 1.0228 0.0214 0.1136 0.041 Uiso 1 1 calc R A .
C48 C 1.2690(2) 0.07049(16) -0.0529(2) 0.0443(7) Uani 1 1 d . . .
H48A H 1.2873 0.0330 -0.0115 0.066 Uiso 1 1 d R A .
H48B H 1.3212 0.0815 -0.0850 0.066 Uiso 1 1 d R . .
H48C H 1.2165 0.0537 -0.0913 0.066 Uiso 1 1 d R . .
Cl1S Cl 0.23481(5) 0.40320(3) 0.25376(4) 0.03646(15) Uani 1 1 d . . .
C2S C 0.1884(2) 0.31714(14) 0.22903(17) 0.0373(6) Uani 1 1 d . . .
H2S1 H 0.1203 0.3186 0.2301 0.045 Uiso 1 1 calc R . .
H2S2 H 0.2012 0.3041 0.1713 0.045 Uiso 1 1 calc R . .
Cl3S Cl 0.23477(5) 0.25144(3) 0.29923(4) 0.03943(16) Uani 1 1 d . . .
Ru1 Ru 0.71635(8) 0.11449(9) 0.25112(7) 0.01513(18) Uani 0.554(5) 1 d PD A 1
N5 N 0.7417(4) 0.0188(3) 0.2600(7) 0.0209(9) Uani 0.554(5) 1 d PD A 1
O1 O 0.7896(3) -0.0289(2) 0.2746(5) 0.0741(19) Uani 0.554(5) 1 d PDU A 1
C49 C 0.7245(6) 0.2277(3) 0.2495(6) 0.0209(9) Uani 0.554(5) 1 d PD A 1
H49A H 0.7788 0.2409 0.2201 0.025 Uiso 0.554(5) 1 calc PR A 1
H49B H 0.6689 0.2457 0.2147 0.025 Uiso 0.554(5) 1 calc PR A 1
C50 C 0.7320(6) 0.2683(4) 0.3328(4) 0.0271(13) Uani 0.554(5) 1 d PDU A 1
H50A H 0.6770 0.2586 0.3618 0.041 Uiso 0.554(5) 1 d PR A 1
H50B H 0.7363 0.3198 0.3220 0.041 Uiso 0.554(5) 1 d PR A 1
H50C H 0.7874 0.2525 0.3681 0.041 Uiso 0.554(5) 1 d PR A 1
Ru1' Ru 0.71423(10) 0.13611(12) 0.24932(9) 0.0161(2) Uani 0.446(5) 1 d PD A 2
N5' N 0.7241(6) 0.2325(4) 0.2682(5) 0.0209(9) Uani 0.446(5) 1 d PD A 2
O1' O 0.7476(6) 0.2814(4) 0.3080(5) 0.055(2) Uani 0.446(5) 1 d PDU A 2
C49' C 0.7312(7) 0.0236(4) 0.2467(10) 0.0209(9) Uani 0.446(5) 1 d PD A 2
H49C H 0.6701 0.0030 0.2261 0.025 Uiso 0.446(5) 1 calc PR A 2
H49D H 0.7732 0.0132 0.2031 0.025 Uiso 0.446(5) 1 calc PR A 2
C50' C 0.7672(4) -0.0191(3) 0.3245(4) 0.0277(12) Uani 0.446(5) 1 d PDU A 2
H50D H 0.8308 -0.0043 0.3431 0.042 Uiso 0.446(5) 1 d PR A 2
H50E H 0.7662 -0.0703 0.3109 0.042 Uiso 0.446(5) 1 d PR A 2
H50F H 0.7276 -0.0102 0.3695 0.042 Uiso 0.446(5) 1 d PR A 2

loop_
_atom_site_aniso_label
_atom_site_aniso_U_11
_atom_site_aniso_U_22
_atom_site_aniso_U_33
_atom_site_aniso_U_23
_atom_site_aniso_U_13
_atom_site_aniso_U_12
O2 0.0398(10) 0.0321(9) 0.0220(8) 0.0000(7) -0.0044(7) 0.0071(7)
O3 0.0193(8) 0.0333(9) 0.0321(9) -0.0004(7) 0.0080(7) 0.0002(6)
O4 0.0407(10) 0.0212(8) 0.0190(8) 0.0004(6) -0.0038(7) 0.0047(6)
O5 0.0218(8) 0.0358(9) 0.0310(9) -0.0048(7) 0.0082(7) 0.0002(6)
N1 0.0180(9) 0.0272(9) 0.0196(9) -0.0032(7) 0.0017(7) -0.0014(7)
N2 0.0191(9) 0.0205(8) 0.0194(9) -0.0023(6) 0.0014(7) -0.0013(6)
N3 0.0200(9) 0.0205(8) 0.0176(8) -0.0025(6) 0.0014(7) -0.0014(6)
N4 0.0214(9) 0.0266(9) 0.0174(9) -0.0036(7) 0.0027(7) -0.0014(7)
C1 0.0220(11) 0.0198(10) 0.0228(11) -0.0031(8) 0.0023(8) -0.0027(7)
C2 0.0188(10) 0.0203(10) 0.0257(11) -0.0011(8) 0.0035(8) -0.0009(7)
C3 0.0199(10) 0.0185(9) 0.0242(11) -0.0011(8) 0.0011(8) -0.0009(7)
C4 0.0205(10) 0.0230(10) 0.0206(10) -0.0034(8) 0.0009(8) -0.0014(8)
C5 0.0228(10) 0.0216(10) 0.0186(10) -0.0030(7) 0.0000(8) -0.0010(8)
C6 0.0234(11) 0.0209(10) 0.0183(10) -0.0017(7) 0.0020(8) 0.0001(8)
C7 0.0239(10) 0.0199(9) 0.0197(10) 0.0005(8) 0.0027(8) 0.0008(8)
C8 0.0233(10) 0.0195(9) 0.0210(10) 0.0015(8) 0.0047(8) 0.0009(8)
C9 0.0220(10) 0.0136(9) 0.0197(10) -0.0013(7) 0.0044(8) -0.0011(7)
C10 0.0201(10) 0.0135(9) 0.0217(10) -0.0019(7) 0.0048(8) -0.0003(7)
C11 0.0209(10) 0.0118(9) 0.0231(10) -0.0016(7) 0.0017(8) -0.0004(7)
C12 0.0194(10) 0.0179(9) 0.0225(10) -0.0008(7) 0.0014(8) 0.0013(7)
C13 0.0217(10) 0.0138(9) 0.0236(10) -0.0017(7) -0.0011(8) 0.0004(7)
C14 0.0226(10) 0.0133(9) 0.0213(10) -0.0020(7) 0.0006(8) -0.0005(7)
C15 0.0254(11) 0.0126(9) 0.0192(10) -0.0017(7) 0.0005(8) -0.0004(7)
C16 0.0254(11) 0.0187(10) 0.0180(10) -0.0014(7) 0.0015(8) 0.0000(8)
C17 0.0278(11) 0.0223(10) 0.0182(10) -0.0006(7) 0.0034(8) -0.0005(8)
C18 0.0265(11) 0.0198(10) 0.0201(10) -0.0007(7) 0.0064(8) -0.0002(8)
C19 0.0244(11) 0.0187(10) 0.0200(10) -0.0024(7) 0.0046(8) -0.0014(7)
C20 0.0214(10) 0.0173(9) 0.0249(11) -0.0026(7) 0.0053(8) -0.0008(7)
C21 0.0198(10) 0.0249(10) 0.0184(10) -0.0011(8) 0.0019(8) -0.0019(8)
C22 0.0248(10) 0.0195(10) 0.0258(11) -0.0052(8) 0.0032(8) 0.0012(8)
C23 0.0265(11) 0.0206(10) 0.0261(11) 0.0019(8) 0.0015(9) 0.0046(8)
C24 0.0230(11) 0.0274(11) 0.0196(10) -0.0002(8) 0.0020(8) -0.0010(8)
C25 0.0292(11) 0.0198(10) 0.0221(10) -0.0038(8) 0.0014(8) 0.0000(8)
C26 0.0251(10) 0.0182(9) 0.0228(10) 0.0013(8) -0.0003(8) 0.0016(8)
C27 0.0541(17) 0.0457(16) 0.0240(12) -0.0084(11) -0.0091(11) 0.0117(13)
C28 0.0197(10) 0.0161(9) 0.0190(10) 0.0018(7) 0.0017(8) 0.0001(7)
C29 0.0241(10) 0.0174(9) 0.0241(10) -0.0013(8) 0.0029(8) 0.0005(8)
C30 0.0201(10) 0.0197(10) 0.0297(11) 0.0006(8) 0.0011(8) -0.0020(8)
C31 0.0180(10) 0.0236(10) 0.0223(10) 0.0041(8) 0.0028(8) 0.0038(7)
C32 0.0240(10) 0.0180(9) 0.0213(10) 0.0000(8) 0.0022(8) 0.0033(8)
C33 0.0215(10) 0.0176(9) 0.0219(10) 0.0005(8) 0.0011(8) -0.0015(7)
C34 0.0327(13) 0.0493(16) 0.0496(16) -0.0143(13) 0.0215(12) -0.0018(11)
C35 0.0212(10) 0.0180(9) 0.0175(10) -0.0011(7) 0.0019(8) -0.0014(7)
C36 0.0290(11) 0.0169(9) 0.0263(11) -0.0037(8) -0.0019(9) 0.0034(8)
C37 0.0331(12) 0.0173(10) 0.0264(11) 0.0003(8) -0.0037(9) 0.0048(8)
C38 0.0239(11) 0.0220(10) 0.0189(10) 0.0020(7) 0.0005(8) -0.0001(8)
C39 0.0330(11) 0.0155(9) 0.0190(10) -0.0021(7) 0.0017(8) 0.0011(8)
C40 0.0318(11) 0.0163(9) 0.0201(10) 0.0013(8) 0.0002(8) 0.0018(8)
C41 0.0492(15) 0.0310(12) 0.0178(10) -0.0018(9) 0.0005(10) 0.0092(11)
C42 0.0200(10) 0.0222(10) 0.0214(10) -0.0021(8) 0.0035(8) -0.0001(8)
C43 0.0258(11) 0.0191(10) 0.0264(11) -0.0022(8) 0.0053(8) 0.0000(8)
C44 0.0251(11) 0.0221(10) 0.0282(11) 0.0000(8) 0.0049(9) -0.0027(8)
C45 0.0198(10) 0.0289(11) 0.0206(10) -0.0021(8) 0.0025(8) 0.0014(8)
C46 0.0347(13) 0.0223(11) 0.0509(16) -0.0044(10) 0.0180(12) 0.0039(9)
C47 0.0362(13) 0.0184(10) 0.0517(15) -0.0033(10) 0.0200(12) -0.0029(9)
C48 0.0333(14) 0.0481(16) 0.0549(17) -0.0208(14) 0.0203(13) -0.0019(12)
Cl1S 0.0531(4) 0.0292(3) 0.0280(3) 0.0034(2) 0.0086(3) 0.0074(3)
C2S 0.0406(14) 0.0338(13) 0.0361(13) 0.0087(11) -0.0033(11) 0.0050(11)
Cl3S 0.0457(4) 0.0309(3) 0.0407(3) 0.0085(3) -0.0001(3) 0.0050(3)
Ru1 0.01673(19) 0.0129(5) 0.01578(19) -0.0017(3) 0.00191(13) -0.0003(3)
N5 0.0230(9) 0.0166(9) 0.022(3) -0.0002(7) -0.0009(14) -0.0011(7)
O1 0.042(3) 0.025(2) 0.150(6) -0.002(3) -0.022(3) 0.0090(17)
C49 0.0230(9) 0.0166(9) 0.022(3) -0.0002(7) -0.0009(14) -0.0011(7)
C50 0.037(3) 0.015(2) 0.029(3) -0.005(2) 0.003(2) -0.0011(19)
Ru1' 0.0174(2) 0.0152(6) 0.0158(2) -0.0019(4) 0.00221(16) 0.0000(4)
N5' 0.0230(9) 0.0166(9) 0.022(3) -0.0002(7) -0.0009(14) -0.0011(7)
O1' 0.054(4) 0.031(3) 0.075(5) -0.013(3) -0.011(4) -0.002(3)
C49' 0.0230(9) 0.0166(9) 0.022(3) -0.0002(7) -0.0009(14) -0.0011(7)
C50' 0.027(3) 0.013(2) 0.041(3) 0.000(2) -0.008(2) 0.0045(19)

loop_
_atom_type_symbol
_atom_type_description
_atom_type_scat_dispersion_real
_atom_type_scat_dispersion_imag
_atom_type_scat_source
C C 0.0033 0.0016 'International Tables Vol C Tables 4.2.6.8 and 6.1.1.4'
H H 0.0000 0.0000 'International Tables Vol C Tables 4.2.6.8 and 6.1.1.4'
N N 0.0061 0.0033 'International Tables Vol C Tables 4.2.6.8 and 6.1.1.4'
O O 0.0106 0.0060 'International Tables Vol C Tables 4.2.6.8 and 6.1.1.4'
Cl Cl 0.1484 0.1585 'International Tables Vol C Tables 4.2.6.8 and 6.1.1.4'
Ru Ru -1.2594 0.8363 'International Tables Vol C Tables 4.2.6.8 and 6.1.1.4'

loop_
_geom_angle_atom_site_label_1
_geom_angle_atom_site_label_2
_geom_angle_atom_site_label_3
_geom_angle
C24 O2 C27 116.71(19)
C31 O3 C34 116.75(19)
C38 O4 C41 116.47(17)
C45 O5 C48 117.00(19)
C1 N1 C4 107.70(18)
C1 N1 Ru1 126.37(15)
C4 N1 Ru1 125.49(15)
C1 N1 Ru1' 125.60(16)
C4 N1 Ru1' 126.35(16)
C9 N2 C6 107.49(18)
C9 N2 Ru1 126.70(15)
C6 N2 Ru1 124.72(15)
C9 N2 Ru1' 126.19(15)
C6 N2 Ru1' 126.27(16)
C14 N3 C11 107.23(18)
C14 N3 Ru1' 125.54(15)
C11 N3 Ru1' 126.09(15)
C14 N3 Ru1 126.63(15)
C11 N3 Ru1 126.10(15)
C16 N4 C19 107.35(18)
C16 N4 Ru1' 125.99(16)
C19 N4 Ru1' 126.36(15)
C16 N4 Ru1 126.61(16)
C19 N4 Ru1 125.51(15)
N1 C1 C20 125.6(2)
N1 C1 C2 108.74(19)
C20 C1 C2 125.7(2)
C3 C2 C1 107.5(2)
C3 C2 H2 126.2
C1 C2 H2 126.2
C2 C3 C4 107.2(2)
C2 C3 H3 126.4
C4 C3 H3 126.4
N1 C4 C5 125.6(2)
N1 C4 C3 108.83(19)
C5 C4 C3 125.6(2)
C6 C5 C4 125.9(2)
C6 C5 C21 116.0(2)
C4 C5 C21 118.1(2)
N2 C6 C5 126.3(2)
N2 C6 C7 108.82(19)
C5 C6 C7 124.8(2)
C8 C7 C6 107.31(19)
C8 C7 H7 126.3
C6 C7 H7 126.3
C7 C8 C9 107.70(19)
C7 C8 H8 126.2
C9 C8 H8 126.2
N2 C9 C10 125.88(19)
N2 C9 C8 108.61(18)
C10 C9 C8 125.5(2)
C11 C10 C9 125.0(2)
C11 C10 C28 118.80(19)
C9 C10 C28 116.19(19)
N3 C11 C10 125.93(19)
N3 C11 C12 108.36(19)
C10 C11 C12 125.7(2)
C13 C12 C11 107.91(19)
C13 C12 H12 126.0
C11 C12 H12 126.0
C12 C13 C14 107.30(19)
C12 C13 H13 126.4
C14 C13 H13 126.4
N3 C14 C15 125.7(2)
N3 C14 C13 109.19(19)
C15 C14 C13 125.1(2)
C14 C15 C16 125.5(2)
C14 C15 C35 119.00(19)
C16 C15 C35 115.49(19)
N4 C16 C15 125.8(2)
N4 C16 C17 108.86(19)
C15 C16 C17 125.3(2)
C18 C17 C16 107.3(2)
C18 C17 H17 126.3
C16 C17 H17 126.3
C17 C18 C19 107.7(2)
C17 C18 H18 126.1
C19 C18 H18 126.1
N4 C19 C20 126.1(2)
N4 C19 C18 108.74(19)
C20 C19 C18 125.2(2)
C1 C20 C19 125.9(2)
C1 C20 C42 117.7(2)
C19 C20 C42 116.3(2)
C26 C21 C22 118.5(2)
C26 C21 C5 120.08(19)
C22 C21 C5 121.29(19)
C23 C22 C21 120.9(2)
C23 C22 H22 119.5
C21 C22 H22 119.5
C22 C23 C24 120.0(2)
C22 C23 H23 120.0
C24 C23 H23 120.0
O2 C24 C23 115.7(2)
O2 C24 C25 124.5(2)
C23 C24 C25 119.9(2)
C26 C25 C24 119.5(2)
C26 C25 H25 120.3
C24 C25 H25 120.3
C25 C26 C21 121.2(2)
C25 C26 H26 119.4
C21 C26 H26 119.4
O2 C27 H27A 109.5
O2 C27 H27B 109.5
H27A C27 H27B 109.5
O2 C27 H27C 109.5
H27A C27 H27C 109.5
H27B C27 H27C 109.5
C33 C28 C29 117.9(2)
C33 C28 C10 120.16(18)
C29 C28 C10 121.90(18)
C30 C29 C28 121.1(2)
C30 C29 H29 119.5
C28 C29 H29 119.5
C29 C30 C31 120.2(2)
C29 C30 H30 119.9
C31 C30 H30 119.9
O3 C31 C32 124.4(2)
O3 C31 C30 115.83(19)
C32 C31 C30 119.8(2)
C33 C32 C31 119.40(19)
C33 C32 H32 120.3
C31 C32 H32 120.3
C32 C33 C28 121.61(19)
C32 C33 H33 119.2
C28 C33 H33 119.2
O3 C34 H34A 109.5
O3 C34 H34B 109.5
H34A C34 H34B 109.5
O3 C34 H34C 109.5
H34A C34 H34C 109.5
H34B C34 H34C 109.5
C40 C35 C36 117.9(2)
C40 C35 C15 120.32(18)
C36 C35 C15 121.60(18)
C37 C36 C35 121.1(2)
C37 C36 H36 119.5
C35 C36 H36 119.5
C36 C37 C38 120.3(2)
C36 C37 H37 119.9
C38 C37 H37 119.9
O4 C38 C39 124.68(19)
O4 C38 C37 115.75(18)
C39 C38 C37 119.6(2)
C38 C39 C40 119.16(19)
C38 C39 H39 120.4
C40 C39 H39 120.4
C35 C40 C39 121.98(19)
C35 C40 H40 119.0
C39 C40 H40 119.0
O4 C41 H41A 109.5
O4 C41 H41B 109.5
H41A C41 H41B 109.5
O4 C41 H41C 109.5
H41A C41 H41C 109.5
H41B C41 H41C 109.5
C47 C42 C43 118.4(2)
C47 C42 C20 120.51(19)
C43 C42 C20 121.09(19)
C44 C43 C42 120.9(2)
C44 C43 H43 119.5
C42 C43 H43 119.5
C43 C44 C45 120.1(2)
C43 C44 H44 119.9
C45 C44 H44 119.9
O5 C45 C46 124.3(2)
O5 C45 C44 116.0(2)
C46 C45 C44 119.6(2)
C45 C46 C47 119.6(2)
C45 C46 H46 120.2
C47 C46 H46 120.2
C42 C47 C46 121.3(2)
C42 C47 H47 119.4
C46 C47 H47 119.4
O5 C48 H48A 109.5
O5 C48 H48B 109.5
H48A C48 H48B 109.5
O5 C48 H48C 109.5
H48A C48 H48C 109.5
H48B C48 H48C 109.5
Cl3S C2S Cl1S 112.36(15)
Cl3S C2S H2S1 109.1
Cl1S C2S H2S1 109.1
Cl3S C2S H2S2 109.1
Cl1S C2S H2S2 109.1
H2S1 C2S H2S2 107.9
N5 Ru1 N2 93.4(3)
N5 Ru1 N1 84.6(2)
N2 Ru1 N1 90.43(9)
N5 Ru1 N4 96.5(4)
N2 Ru1 N4 170.02(12)
N1 Ru1 N4 89.63(9)
N5 Ru1 N3 106.5(2)
N2 Ru1 N3 89.25(9)
N1 Ru1 N3 168.81(12)
N4 Ru1 N3 88.76(9)
N5 Ru1 C49 165.1(3)
N2 Ru1 C49 88.1(2)
N1 Ru1 C49 80.5(3)
N4 Ru1 C49 82.0(3)
N3 Ru1 C49 88.3(3)
O1 N5 Ru1 153.4(5)
C50 C49 Ru1 118.9(7)
C50 C49 H49A 107.6
Ru1 C49 H49A 107.6
C50 C49 H49B 107.6
Ru1 C49 H49B 107.6
H49A C49 H49B 107.0
C49 C50 H50A 109.5
C49 C50 H50B 109.5
H50A C50 H50B 109.5
C49 C50 H50C 109.5
H50A C50 H50C 109.5
H50B C50 H50C 109.5
N5' Ru1' N4 102.6(2)
N5' Ru1' N3 103.2(3)
N4 Ru1' N3 90.14(9)
N5' Ru1' N2 89.8(3)
N4 Ru1' N2 167.40(14)
N3 Ru1' N2 89.18(9)
N5' Ru1' N1 87.9(4)
N4 Ru1' N1 89.43(9)
N3 Ru1' N1 168.76(14)
N2 Ru1' N1 88.80(9)
N5' Ru1' C49' 166.8(3)
N4 Ru1' C49' 81.5(4)
N3 Ru1' C49' 89.3(3)
N2 Ru1' C49' 85.9(5)
N1 Ru1' C49' 79.5(3)
O1' N5' Ru1' 153.0(10)
C50' C49' Ru1' 122.2(9)
C50' C49' H49C 106.8
Ru1' C49' H49C 106.8
C50' C49' H49D 106.8
Ru1' C49' H49D 106.8
H49C C49' H49D 106.6
C49' C50' H50D 109.5
C49' C50' H50E 109.5
H50D C50' H50E 109.5
C49' C50' H50F 109.5
H50D C50' H50F 109.5
H50E C50' H50F 109.5

loop_
_geom_bond_atom_site_label_1
_geom_bond_atom_site_label_2
_geom_bond_distance
O2 C24 1.366(3)
O2 C27 1.424(3)
O3 C31 1.362(3)
O3 C34 1.430(3)
O4 C38 1.371(3)
O4 C41 1.431(3)
O5 C45 1.362(3)
O5 C48 1.425(3)
N1 C1 1.368(3)
N1 C4 1.372(3)
N1 Ru1 2.064(2)
N1 Ru1' 2.092(2)
N2 C9 1.370(3)
N2 C6 1.377(3)
N2 Ru1 2.046(2)
N2 Ru1' 2.077(2)
N3 C14 1.377(3)
N3 C11 1.383(3)
N3 Ru1' 2.048(2)
N3 Ru1 2.076(2)
N4 C16 1.373(3)
N4 C19 1.373(3)
N4 Ru1' 2.043(2)
N4 Ru1 2.065(2)
C1 C20 1.396(3)
C1 C2 1.443(3)
C2 C3 1.352(3)
C2 H2 0.9500
C3 C4 1.443(3)
C3 H3 0.9500
C4 C5 1.399(3)
C5 C6 1.396(3)
C5 C21 1.501(3)
C6 C7 1.434(3)
C7 C8 1.351(3)
C7 H7 0.9500
C8 C9 1.438(3)
C8 H8 0.9500
C9 C10 1.408(3)
C10 C11 1.396(3)
C10 C28 1.495(3)
C11 C12 1.441(3)
C12 C13 1.352(3)
C12 H12 0.9500
C13 C14 1.436(3)
C13 H13 0.9500
C14 C15 1.395(3)
C15 C16 1.401(3)
C15 C35 1.500(3)
C16 C17 1.440(3)
C17 C18 1.346(3)
C17 H17 0.9500
C18 C19 1.438(3)
C18 H18 0.9500
C19 C20 1.400(3)
C20 C42 1.499(3)
C21 C26 1.392(3)
C21 C22 1.392(3)
C22 C23 1.388(3)
C22 H22 0.9500
C23 C24 1.389(3)
C23 H23 0.9500
C24 C25 1.393(3)
C25 C26 1.392(3)
C25 H25 0.9500
C26 H26 0.9500
C27 H27A 0.9800
C27 H27B 0.9800
C27 H27C 0.9800
C28 C33 1.397(3)
C28 C29 1.401(3)
C29 C30 1.381(3)
C29 H29 0.9500
C30 C31 1.397(3)
C30 H30 0.9500
C31 C32 1.392(3)
C32 C33 1.390(3)
C32 H32 0.9500
C33 H33 0.9500
C34 H34A 0.9800
C34 H34B 0.9800
C34 H34C 0.9800
C35 C40 1.387(3)
C35 C36 1.392(3)
C36 C37 1.384(3)
C36 H36 0.9500
C37 C38 1.393(3)
C37 H37 0.9500
C38 C39 1.390(3)
C39 C40 1.393(3)
C39 H39 0.9500
C40 H40 0.9500
C41 H41A 0.9800
C41 H41B 0.9800
C41 H41C 0.9800
C42 C47 1.387(3)
C42 C43 1.393(3)
C43 C44 1.383(3)
C43 H43 0.9500
C44 C45 1.391(3)
C44 H44 0.9500
C45 C46 1.387(3)
C46 C47 1.391(3)
C46 H46 0.9500
C47 H47 0.9500
C48 H48A 0.9800
C48 H48B 0.9800
C48 H48C 0.9800
Cl1S C2S 1.771(3)
C2S Cl3S 1.749(3)
C2S H2S1 0.9900
C2S H2S2 0.9900
Ru1 N5 1.825(5)
Ru1 C49 2.117(7)
N5 O1 1.139(6)
C49 C50 1.525(9)
C49 H49A 0.9900
C49 H49B 0.9900
C50 H50A 0.9800
C50 H50B 0.9800
C50 H50C 0.9800
Ru1' N5' 1.827(5)
Ru1' C49' 2.116(7)
N5' O1' 1.145(7)
C49' C50' 1.523(10)
C49' H49C 0.9900
C49' H49D 0.9900
C50' H50D 0.9800
C50' H50E 0.9800
C50' H50F 0.9800

loop_
_geom_torsion_atom_site_label_1
_geom_torsion_atom_site_label_2
_geom_torsion_atom_site_label_3
_geom_torsion_atom_site_label_4
_geom_torsion
C4 N1 C1 C20 178.1(2)
Ru1 N1 C1 C20 5.4(3)
Ru1' N1 C1 C20 -8.4(3)
C4 N1 C1 C2 -0.6(2)
Ru1 N1 C1 C2 -173.32(15)
Ru1' N1 C1 C2 172.89(15)
N1 C1 C2 C3 0.1(2)
C20 C1 C2 C3 -178.6(2)
C1 C2 C3 C4 0.5(2)
C1 N1 C4 C5 -178.0(2)
Ru1 N1 C4 C5 -5.2(3)
Ru1' N1 C4 C5 8.5(3)
C1 N1 C4 C3 0.9(2)
Ru1 N1 C4 C3 173.70(15)
Ru1' N1 C4 C3 -172.53(15)
C2 C3 C4 N1 -0.9(2)
C2 C3 C4 C5 178.0(2)
N1 C4 C5 C6 0.1(4)
C3 C4 C5 C6 -178.7(2)
N1 C4 C5 C21 -179.78(19)
C3 C4 C5 C21 1.5(3)
C9 N2 C6 C5 -177.8(2)
Ru1 N2 C6 C5 13.5(3)
Ru1' N2 C6 C5 -0.2(3)
C9 N2 C6 C7 2.4(2)
Ru1 N2 C6 C7 -166.29(15)
Ru1' N2 C6 C7 -179.99(15)
C4 C5 C6 N2 -4.6(4)
C21 C5 C6 N2 175.27(19)
C4 C5 C6 C7 175.1(2)
C21 C5 C6 C7 -5.0(3)
N2 C6 C7 C8 -1.3(2)
C5 C6 C7 C8 178.9(2)
C6 C7 C8 C9 -0.2(2)
C6 N2 C9 C10 178.09(19)
Ru1 N2 C9 C10 -13.5(3)
Ru1' N2 C9 C10 0.5(3)
C6 N2 C9 C8 -2.6(2)
Ru1 N2 C9 C8 165.86(15)
Ru1' N2 C9 C8 179.85(15)
C7 C8 C9 N2 1.7(2)
C7 C8 C9 C10 -178.90(19)
N2 C9 C10 C11 5.9(3)
C8 C9 C10 C11 -173.32(19)
N2 C9 C10 C28 -174.06(18)
C8 C9 C10 C28 6.7(3)
C14 N3 C11 C10 178.51(18)
Ru1' N3 C11 C10 -13.2(3)
Ru1 N3 C11 C10 0.8(3)
C14 N3 C11 C12 -0.9(2)
Ru1' N3 C11 C12 167.45(15)
Ru1 N3 C11 C12 -178.61(14)
C9 C10 C11 N3 0.8(3)
C28 C10 C11 N3 -179.19(17)
C9 C10 C11 C12 -179.90(19)
C28 C10 C11 C12 0.1(3)
N3 C11 C12 C13 1.3(2)
C10 C11 C12 C13 -178.11(18)
C11 C12 C13 C14 -1.1(2)
C11 N3 C14 C15 -179.76(18)
Ru1' N3 C14 C15 11.8(3)
Ru1 N3 C14 C15 -2.0(3)
C11 N3 C14 C13 0.2(2)
Ru1' N3 C14 C13 -168.22(15)
Ru1 N3 C14 C13 177.90(14)
C12 C13 C14 N3 0.6(2)
C12 C13 C14 C15 -179.44(18)
N3 C14 C15 C16 -3.5(3)
C13 C14 C15 C16 176.60(19)
N3 C14 C15 C35 176.58(18)
C13 C14 C15 C35 -3.3(3)
C19 N4 C16 C15 -178.64(19)
Ru1' N4 C16 C15 -4.6(3)
Ru1 N4 C16 C15 9.4(3)
C19 N4 C16 C17 -0.3(2)
Ru1' N4 C16 C17 173.69(16)
Ru1 N4 C16 C17 -172.28(15)
C14 C15 C16 N4 -0.5(3)
C35 C15 C16 N4 179.48(18)
C14 C15 C16 C17 -178.49(19)
C35 C15 C16 C17 1.5(3)
N4 C16 C17 C18 0.4(2)
C15 C16 C17 C18 178.7(2)
C16 C17 C18 C19 -0.3(2)
C16 N4 C19 C20 179.9(2)
Ru1' N4 C19 C20 5.9(3)
Ru1 N4 C19 C20 -8.0(3)
C16 N4 C19 C18 0.2(2)
Ru1' N4 C19 C18 -173.84(15)
Ru1 N4 C19 C18 172.21(14)
C17 C18 C19 N4 0.1(2)
C17 C18 C19 C20 -179.7(2)
N1 C1 C20 C19 0.7(3)
C2 C1 C20 C19 179.2(2)
N1 C1 C20 C42 -177.59(19)
C2 C1 C20 C42 0.9(3)
N4 C19 C20 C1 0.8(3)
C18 C19 C20 C1 -179.5(2)
N4 C19 C20 C42 179.08(19)
C18 C19 C20 C42 -1.2(3)
C6 C5 C21 C26 -76.2(3)
C4 C5 C21 C26 103.7(2)
C6 C5 C21 C22 100.2(3)
C4 C5 C21 C22 -79.9(3)
C26 C21 C22 C23 0.9(3)
C5 C21 C22 C23 -175.5(2)
C21 C22 C23 C24 0.3(3)
C27 O2 C24 C23 -171.6(2)
C27 O2 C24 C25 8.1(4)
C22 C23 C24 O2 178.1(2)
C22 C23 C24 C25 -1.6(3)
O2 C24 C25 C26 -178.0(2)
C23 C24 C25 C26 1.7(3)
C24 C25 C26 C21 -0.5(3)
C22 C21 C26 C25 -0.8(3)
C5 C21 C26 C25 175.7(2)
C11 C10 C28 C33 -122.6(2)
C9 C10 C28 C33 57.4(3)
C11 C10 C28 C29 59.0(3)
C9 C10 C28 C29 -121.0(2)
C33 C28 C29 C30 -1.1(3)
C10 C28 C29 C30 177.3(2)
C28 C29 C30 C31 -0.2(3)
C34 O3 C31 C32 -1.6(3)
C34 O3 C31 C30 177.7(2)
C29 C30 C31 O3 -178.29(19)
C29 C30 C31 C32 1.0(3)
O3 C31 C32 C33 178.7(2)
C30 C31 C32 C33 -0.6(3)
C31 C32 C33 C28 -0.8(3)
C29 C28 C33 C32 1.6(3)
C10 C28 C33 C32 -176.87(19)
C14 C15 C35 C40 -106.5(2)
C16 C15 C35 C40 73.5(3)
C14 C15 C35 C36 79.0(3)
C16 C15 C35 C36 -101.0(2)
C40 C35 C36 C37 -2.3(3)
C15 C35 C36 C37 172.4(2)
C35 C36 C37 C38 0.3(4)
C41 O4 C38 C39 -8.3(3)
C41 O4 C38 C37 170.8(2)
C36 C37 C38 O4 -177.4(2)
C36 C37 C38 C39 1.7(4)
O4 C38 C39 C40 177.4(2)
C37 C38 C39 C40 -1.7(3)
C36 C35 C40 C39 2.3(3)
C15 C35 C40 C39 -172.4(2)
C38 C39 C40 C35 -0.4(4)
C1 C20 C42 C47 91.2(3)
C19 C20 C42 C47 -87.2(3)
C1 C20 C42 C43 -91.2(3)
C19 C20 C42 C43 90.3(3)
C47 C42 C43 C44 1.6(4)
C20 C42 C43 C44 -176.1(2)
C42 C43 C44 C45 -0.1(3)
C48 O5 C45 C46 15.7(4)
C48 O5 C45 C44 -163.7(2)
C43 C44 C45 O5 178.4(2)
C43 C44 C45 C46 -1.0(4)
O5 C45 C46 C47 -178.7(2)
C44 C45 C46 C47 0.7(4)
C43 C42 C47 C46 -1.9(4)
C20 C42 C47 C46 175.7(2)
C45 C46 C47 C42 0.8(4)
C9 N2 Ru1 N5 -95.3(3)
C6 N2 Ru1 N5 71.2(3)
C9 N2 Ru1 N1 -179.97(17)
C6 N2 Ru1 N1 -13.45(18)
C9 N2 Ru1 N3 11.21(18)
C6 N2 Ru1 N3 177.74(17)
C9 N2 Ru1 C49 99.5(3)
C6 N2 Ru1 C49 -94.0(3)
C1 N1 Ru1 N5 87.8(4)
C4 N1 Ru1 N5 -83.6(4)
C1 N1 Ru1 N2 -178.81(18)
C4 N1 Ru1 N2 9.77(19)
C1 N1 Ru1 N4 -8.8(2)
C4 N1 Ru1 N4 179.79(18)
C1 N1 Ru1 N3 -90.5(5)
C4 N1 Ru1 N3 98.0(5)
C1 N1 Ru1 C49 -90.8(3)
C4 N1 Ru1 C49 97.8(3)
C16 N4 Ru1 N5 95.9(3)
C19 N4 Ru1 N5 -74.6(3)
C16 N4 Ru1 N1 -179.55(18)
C19 N4 Ru1 N1 9.93(19)
C16 N4 Ru1 N3 -10.62(19)
C19 N4 Ru1 N3 178.85(17)
C16 N4 Ru1 C49 -99.1(3)
C19 N4 Ru1 C49 90.4(3)
C14 N3 Ru1 N5 -89.3(4)
C11 N3 Ru1 N5 88.1(4)
C14 N3 Ru1 N2 177.41(17)
C11 N3 Ru1 N2 -5.29(18)
C14 N3 Ru1 N1 89.0(5)
C11 N3 Ru1 N1 -93.7(5)
C14 N3 Ru1 N4 7.19(18)
C11 N3 Ru1 N4 -175.51(16)
C14 N3 Ru1 C49 89.2(3)
C11 N3 Ru1 C49 -93.4(3)
N2 Ru1 N5 O1 -92(2)
N1 Ru1 N5 O1 -2(2)
N4 Ru1 N5 O1 87(2)
N3 Ru1 N5 O1 178(2)
C49 Ru1 N5 O1 4(3)
N5 Ru1 C49 C50 -78.4(12)
N2 Ru1 C49 C50 17.9(6)
N1 Ru1 C49 C50 -72.9(6)
N4 Ru1 C49 C50 -163.8(7)
N3 Ru1 C49 C50 107.2(6)
C16 N4 Ru1' N5' -94.6(4)
C19 N4 Ru1' N5' 78.3(4)
C16 N4 Ru1' N3 8.9(2)
C19 N4 Ru1' N3 -178.17(18)
C16 N4 Ru1' N2 95.8(5)
C19 N4 Ru1' N2 -91.3(5)
C16 N4 Ru1' N1 177.67(17)
C19 N4 Ru1' N1 -9.4(2)
C16 N4 Ru1' C49' 98.2(3)
C19 N4 Ru1' C49' -88.9(3)
C14 N3 Ru1' N5' 90.7(3)
C11 N3 Ru1' N5' -75.5(3)
C14 N3 Ru1' N4 -12.24(19)
C11 N3 Ru1' N4 -178.50(16)
C14 N3 Ru1' N2 -179.66(16)
C11 N3 Ru1' N2 14.08(19)
C14 N3 Ru1' N1 -100.0(5)
C11 N3 Ru1' N1 93.7(5)
C14 N3 Ru1' C49' -93.8(5)
C11 N3 Ru1' C49' 100.0(5)
C9 N2 Ru1' N5' 94.9(4)
C6 N2 Ru1' N5' -82.2(4)
C9 N2 Ru1' N4 -95.2(5)
C6 N2 Ru1' N4 87.6(5)
C9 N2 Ru1' N3 -8.25(19)
C6 N2 Ru1' N3 174.59(17)
C9 N2 Ru1' N1 -177.19(17)
C6 N2 Ru1' N1 5.65(19)
C9 N2 Ru1' C49' -97.6(3)
C6 N2 Ru1' C49' 85.2(3)
C1 N1 Ru1' N5' -92.1(3)
C4 N1 Ru1' N5' 80.3(3)
C1 N1 Ru1' N4 10.6(2)
C4 N1 Ru1' N4 -177.06(18)
C1 N1 Ru1' N3 98.4(5)
C4 N1 Ru1' N3 -89.2(5)
C1 N1 Ru1' N2 178.11(17)
C4 N1 Ru1' N2 -9.5(2)
C1 N1 Ru1' C49' 92.1(5)
C4 N1 Ru1' C49' -95.6(5)
N4 Ru1' N5' O1' -133.8(16)
N3 Ru1' N5' O1' 133.1(16)
N2 Ru1' N5' O1' 44.0(16)
N1 Ru1' N5' O1' -44.8(17)
C49' Ru1' N5' O1' -27(3)
N5' Ru1' C49' C50' 38(2)
N4 Ru1' C49' C50' 146.8(8)
N3 Ru1' C49' C50' -123.0(8)
N2 Ru1' C49' C50' -33.8(7)
N1 Ru1' C49' C50' 55.8(7)
